data_7028364
loop_
_publ_author_name
'Tauchman, Ji\<r\'i'
'C\'isa\<rov\'a, Ivana'
'St\<epni\<cka, Petr'

_publ_section_title
;
 Synthesis and structural characterisation of Pd(II) and Pt(II) complexes
 with a flexible, ferrocene-based P,S-donor amidophosphine ligand.
;
_journal_issue 4
_journal_name_full 'Dalton transactions (Cambridge, England : 2003)'
_journal_page_first 1599
_journal_page_last 1608
_journal_paper_doi 10.1039/c3dt52760c
_journal_volume 43
_journal_year 2014
_chemical_formula_moiety 'C26 H26 Fe N O2 P S'
_chemical_formula_sum 'C26 H26 Fe N O2 P S'
_chemical_formula_weight 503.36
_chemical_name_systematic
; 
 ? 
;
_space_group_IT_number 2
_symmetry_cell_setting triclinic
_symmetry_space_group_name_Hall '-P 1'
_symmetry_space_group_name_H-M 'P -1'
_atom_sites_solution_hydrogens mixed
_atom_sites_solution_primary direct
_atom_sites_solution_secondary difmap
_audit_creation_method SHELXL-97
_cell_angle_alpha 69.9620(10)
_cell_angle_beta 64.8300(10)
_cell_angle_gamma 81.9310(10)
_cell_formula_units_Z 2
_cell_length_a 10.5814(4)
_cell_length_b 11.0866(4)
_cell_length_c 11.8118(4)
_cell_measurement_reflns_used 7912
_cell_measurement_temperature 150(2)
_cell_measurement_theta_max 27.02
_cell_measurement_theta_min 2.32
_cell_volume 1178.15(7)
_computing_cell_refinement 'Bruker SAINT'
_computing_data_collection 'Bruker APEX2'
_computing_data_reduction 'Bruker SAINT'
_computing_molecular_graphics 'PLATON (Spek, 2003)'
_computing_publication_material 'PLATON (Spek, 2003)'
_computing_structure_refinement 'SHELXL-97 (Sheldrick, 2008)'
_computing_structure_solution 'SHELXS-97 (Sheldrick, 2008)'
_diffrn_ambient_temperature 150(2)
_diffrn_measured_fraction_theta_full 0.998
_diffrn_measured_fraction_theta_max 0.998
_diffrn_measurement_device_type 'Bruker APEX-II CCD'
_diffrn_measurement_method '\f and \w scans'
_diffrn_radiation_monochromator graphite
_diffrn_radiation_source 'fine-focus sealed tube'
_diffrn_radiation_type MoK\a
_diffrn_radiation_wavelength 0.71073
_diffrn_reflns_av_R_equivalents 0.0321
_diffrn_reflns_av_sigmaI/netI 0.0333
_diffrn_reflns_limit_h_max 13
_diffrn_reflns_limit_h_min -9
_diffrn_reflns_limit_k_max 14
_diffrn_reflns_limit_k_min -13
_diffrn_reflns_limit_l_max 15
_diffrn_reflns_limit_l_min -13
_diffrn_reflns_number 16356
_diffrn_reflns_theta_full 27.00
_diffrn_reflns_theta_max 27.00
_diffrn_reflns_theta_min 1.96
_exptl_absorpt_coefficient_mu 0.820
_exptl_absorpt_correction_T_max 0.873
_exptl_absorpt_correction_T_min 0.785
_exptl_absorpt_correction_type multi-scan
_exptl_absorpt_process_details SADABS
_exptl_crystal_colour orange
_exptl_crystal_density_diffrn 1.419
_exptl_crystal_density_method 'not measured'
_exptl_crystal_description prism
_exptl_crystal_F_000 524
_exptl_crystal_size_max 0.31
_exptl_crystal_size_mid 0.26
_exptl_crystal_size_min 0.17
_refine_diff_density_max 1.109
_refine_diff_density_min -0.545
_refine_diff_density_rms 0.092
_refine_ls_extinction_method none
_refine_ls_goodness_of_fit_ref 1.050
_refine_ls_hydrogen_treatment constr
_refine_ls_matrix_type full
_refine_ls_number_parameters 290
_refine_ls_number_reflns 5129
_refine_ls_number_restraints 0
_refine_ls_restrained_S_all 1.050
_refine_ls_R_factor_all 0.0477
_refine_ls_R_factor_gt 0.0387
_refine_ls_shift/su_max 0.001
_refine_ls_shift/su_mean 0.000
_refine_ls_structure_factor_coef Fsqd
_refine_ls_weighting_details 'calc w=1/[\s^2^(Fo^2^)+(0.0731P)^2^+0.5620P] where P=(Fo^2^+2Fc^2^)/3'
_refine_ls_weighting_scheme calc
_refine_ls_wR_factor_gt 0.1075
_refine_ls_wR_factor_ref 0.1150
_reflns_number_gt 4407
_reflns_number_total 5129
_reflns_threshold_expression >2sigma(I)
_cod_data_source_file c3dt52760c.txt
_cod_data_source_block jt290_2
_cod_original_cell_volume 1178.16(7)
_cod_database_code 7028364

loop_
_symmetry_equiv_pos_as_xyz
'x, y, z'
'-x, -y, -z'

loop_
_atom_site_label
_atom_site_type_symbol
_atom_site_fract_x
_atom_site_fract_y
_atom_site_fract_z
_atom_site_U_iso_or_equiv
_atom_site_adp_type
_atom_site_occupancy
_atom_site_symmetry_multiplicity
_atom_site_calc_flag
_atom_site_refinement_flags
Fe Fe 0.88460(3) 0.92539(3) 0.36474(3) 0.01613(11) Uani 1 1 d .
S S 0.43263(6) 0.81124(6) 0.31777(7) 0.03096(16) Uani 1 1 d .
P P 0.67681(5) 0.72036(5) 0.65204(5) 0.01646(13) Uani 1 1 d .
O O 0.81042(18) 0.82444(16) 0.09895(15) 0.0278(4) Uani 1 1 d .
O1P O 0.67127(16) 0.62958(14) 0.58523(15) 0.0220(3) Uani 1 1 d .
N N 0.73129(18) 0.68307(17) 0.30736(18) 0.0206(4) Uani 1 1 d .
H1N H 0.7265 0.6717 0.3859 0.025 Uiso 1 1 d R
C1 C 0.9183(2) 0.8275(2) 0.2369(2) 0.0197(4) Uani 1 1 d .
C2 C 0.9874(2) 0.9497(2) 0.1674(2) 0.0233(5) Uani 1 1 d .
H2 H 0.9714 1.0159 0.0986 0.028 Uiso 1 1 calc R
C3 C 1.0838(2) 0.9538(2) 0.2201(2) 0.0266(5) Uani 1 1 d .
H3 H 1.1440 1.0239 0.1919 0.032 Uiso 1 1 calc R
C4 C 1.0762(2) 0.8369(2) 0.3214(2) 0.0257(5) Uani 1 1 d .
H4 H 1.1298 0.8151 0.3728 0.031 Uiso 1 1 calc R
C5 C 0.9740(2) 0.7579(2) 0.3325(2) 0.0206(4) Uani 1 1 d .
H5 H 0.9473 0.6738 0.3926 0.025 Uiso 1 1 calc R
C6 C 0.7254(2) 0.8810(2) 0.5457(2) 0.0163(4) Uani 1 1 d .
C7 C 0.6745(2) 0.9506(2) 0.4466(2) 0.0186(4) Uani 1 1 d .
H7 H 0.6073 0.9204 0.4288 0.022 Uiso 1 1 calc R
C8 C 0.7420(2) 1.0724(2) 0.3796(2) 0.0214(4) Uani 1 1 d .
H8 H 0.7276 1.1380 0.3094 0.026 Uiso 1 1 calc R
C9 C 0.8348(2) 1.0794(2) 0.4358(2) 0.0199(4) Uani 1 1 d .
H9 H 0.8934 1.1503 0.4090 0.024 Uiso 1 1 calc R
C10 C 0.8253(2) 0.9624(2) 0.5386(2) 0.0177(4) Uani 1 1 d .
H10 H 0.8757 0.9417 0.5929 0.021 Uiso 1 1 calc R
C11 C 0.8135(2) 0.7804(2) 0.2088(2) 0.0196(4) Uani 1 1 d .
C12 C 0.5116(2) 0.7325(2) 0.7833(2) 0.0189(4) Uani 1 1 d .
C13 C 0.4620(2) 0.8492(2) 0.8055(2) 0.0227(5) Uani 1 1 d .
H13 H 0.5161 0.9252 0.7509 0.027 Uiso 1 1 calc R
C14 C 0.3331(2) 0.8547(2) 0.9078(2) 0.0272(5) Uani 1 1 d .
H14 H 0.2993 0.9345 0.9223 0.033 Uiso 1 1 calc R
C15 C 0.2549(3) 0.7444(3) 0.9877(2) 0.0326(6) Uani 1 1 d .
H15 H 0.1675 0.7482 1.0577 0.039 Uiso 1 1 calc R
C16 C 0.3034(3) 0.6282(3) 0.9661(3) 0.0362(6) Uani 1 1 d .
H16 H 0.2488 0.5526 1.0212 0.043 Uiso 1 1 calc R
C17 C 0.4314(3) 0.6211(2) 0.8646(2) 0.0295(5) Uani 1 1 d .
H17 H 0.4642 0.5411 0.8505 0.035 Uiso 1 1 calc R
C18 C 0.8024(2) 0.6723(2) 0.7256(2) 0.0186(4) Uani 1 1 d .
C19 C 0.9088(2) 0.5881(2) 0.6819(2) 0.0259(5) Uani 1 1 d .
H19 H 0.9108 0.5530 0.6183 0.031 Uiso 1 1 calc R
C20 C 1.0113(3) 0.5553(2) 0.7304(3) 0.0311(5) Uani 1 1 d .
H20 H 1.0837 0.4983 0.6997 0.037 Uiso 1 1 calc R
C21 C 1.0082(3) 0.6061(2) 0.8246(2) 0.0290(5) Uani 1 1 d .
H21 H 1.0794 0.5847 0.8570 0.035 Uiso 1 1 calc R
C22 C 0.9013(3) 0.6877(2) 0.8710(2) 0.0271(5) Uani 1 1 d .
H22 H 0.8984 0.7213 0.9360 0.033 Uiso 1 1 calc R
C23 C 0.7988(2) 0.7201(2) 0.8222(2) 0.0221(4) Uani 1 1 d .
H23 H 0.7252 0.7753 0.8548 0.027 Uiso 1 1 calc R
C24 C 0.6333(2) 0.6178(2) 0.2917(2) 0.0241(5) Uani 1 1 d .
H24A H 0.6488 0.5241 0.3211 0.029 Uiso 1 1 calc R
H24B H 0.6519 0.6442 0.1970 0.029 Uiso 1 1 calc R
C25 C 0.4819(2) 0.6456(2) 0.3685(2) 0.0271(5) Uani 1 1 d .
H25A H 0.4639 0.6193 0.4631 0.032 Uiso 1 1 calc R
H25B H 0.4215 0.5922 0.3593 0.032 Uiso 1 1 calc R
C26 C 0.4594(4) 0.8319(3) 0.1513(3) 0.0508(8) Uani 1 1 d .
H26A H 0.5595 0.8285 0.0975 0.076 Uiso 1 1 calc R
H26B H 0.4223 0.9152 0.1150 0.076 Uiso 1 1 calc R
H26C H 0.4109 0.7631 0.1508 0.076 Uiso 1 1 calc R

loop_
_atom_site_aniso_label
_atom_site_aniso_U_11
_atom_site_aniso_U_22
_atom_site_aniso_U_33
_atom_site_aniso_U_23
_atom_site_aniso_U_13
_atom_site_aniso_U_12
Fe 0.01605(17) 0.01833(17) 0.01475(16) -0.00742(12) -0.00417(12) -0.00333(12)
S 0.0263(3) 0.0302(3) 0.0411(4) -0.0159(3) -0.0152(3) 0.0027(2)
P 0.0180(3) 0.0162(3) 0.0156(3) -0.0061(2) -0.0053(2) -0.0030(2)
O 0.0357(9) 0.0326(9) 0.0184(8) -0.0081(7) -0.0117(7) -0.0072(7)
O1P 0.0286(8) 0.0195(7) 0.0197(7) -0.0087(6) -0.0076(6) -0.0055(6)
N 0.0218(9) 0.0235(9) 0.0200(9) -0.0092(8) -0.0094(7) -0.0020(7)
C1 0.0183(10) 0.0240(11) 0.0166(10) -0.0099(9) -0.0033(8) -0.0024(8)
C2 0.0243(11) 0.0262(11) 0.0160(10) -0.0095(9) -0.0009(8) -0.0068(9)
C3 0.0186(11) 0.0342(13) 0.0258(12) -0.0176(10) 0.0008(9) -0.0078(9)
C4 0.0166(10) 0.0369(13) 0.0310(12) -0.0223(11) -0.0076(9) 0.0009(9)
C5 0.0167(10) 0.0248(11) 0.0221(10) -0.0127(9) -0.0057(8) 0.0019(8)
C6 0.0151(10) 0.0182(10) 0.0154(9) -0.0077(8) -0.0031(8) -0.0027(8)
C7 0.0165(10) 0.0219(10) 0.0180(10) -0.0090(8) -0.0055(8) 0.0004(8)
C8 0.0242(11) 0.0197(10) 0.0181(10) -0.0054(8) -0.0070(9) 0.0009(9)
C9 0.0243(11) 0.0167(10) 0.0183(10) -0.0084(8) -0.0051(8) -0.0033(8)
C10 0.0180(10) 0.0209(10) 0.0164(10) -0.0092(8) -0.0054(8) -0.0027(8)
C11 0.0209(10) 0.0207(10) 0.0190(10) -0.0112(9) -0.0060(8) 0.0007(8)
C12 0.0181(10) 0.0219(10) 0.0161(10) -0.0052(8) -0.0056(8) -0.0044(8)
C13 0.0225(11) 0.0236(11) 0.0216(11) -0.0068(9) -0.0080(9) -0.0022(9)
C14 0.0251(12) 0.0341(13) 0.0232(11) -0.0136(10) -0.0084(9) 0.0045(10)
C15 0.0224(12) 0.0462(15) 0.0230(12) -0.0123(11) -0.0016(10) -0.0023(11)
C16 0.0293(13) 0.0350(14) 0.0300(13) -0.0038(11) 0.0003(11) -0.0137(11)
C17 0.0302(13) 0.0220(11) 0.0276(12) -0.0064(10) -0.0029(10) -0.0067(10)
C18 0.0215(10) 0.0165(10) 0.0173(10) -0.0036(8) -0.0079(8) -0.0028(8)
C19 0.0309(12) 0.0251(11) 0.0250(11) -0.0119(10) -0.0121(10) 0.0033(10)
C20 0.0304(13) 0.0299(13) 0.0345(13) -0.0123(11) -0.0153(11) 0.0080(10)
C21 0.0284(12) 0.0288(12) 0.0311(13) -0.0035(10) -0.0172(10) -0.0019(10)
C22 0.0342(13) 0.0276(12) 0.0230(11) -0.0073(10) -0.0137(10) -0.0048(10)
C23 0.0263(11) 0.0191(10) 0.0203(10) -0.0075(9) -0.0075(9) -0.0011(9)
C24 0.0283(12) 0.0206(11) 0.0294(12) -0.0100(9) -0.0144(10) -0.0040(9)
C25 0.0283(12) 0.0254(11) 0.0290(12) -0.0071(10) -0.0112(10) -0.0094(9)
C26 0.0523(19) 0.060(2) 0.0437(17) -0.0083(15) -0.0305(15) 0.0059(16)

loop_
_atom_type_symbol
_atom_type_description
_atom_type_scat_dispersion_real
_atom_type_scat_dispersion_imag
_atom_type_scat_source
C C 0.0033 0.0016 'International Tables Vol C Tables 4.2.6.8 and 6.1.1.4'
H H 0.0000 0.0000 'International Tables Vol C Tables 4.2.6.8 and 6.1.1.4'
N N 0.0061 0.0033 'International Tables Vol C Tables 4.2.6.8 and 6.1.1.4'
O O 0.0106 0.0060 'International Tables Vol C Tables 4.2.6.8 and 6.1.1.4'
P P 0.1023 0.0942 'International Tables Vol C Tables 4.2.6.8 and 6.1.1.4'
S S 0.1246 0.1234 'International Tables Vol C Tables 4.2.6.8 and 6.1.1.4'
Fe Fe 0.3463 0.8444 'International Tables Vol C Tables 4.2.6.8 and 6.1.1.4'

loop_
_geom_angle_atom_site_label_1
_geom_angle_atom_site_label_2
_geom_angle_atom_site_label_3
_geom_angle
C6 Fe C7 41.38(8)
C6 Fe C1 122.22(8)
C7 Fe C1 105.87(9)
C6 Fe C5 108.08(9)
C7 Fe C5 123.21(9)
C1 Fe C5 41.21(9)
C6 Fe C2 157.92(9)
C7 Fe C2 120.65(9)
C1 Fe C2 41.07(8)
C5 Fe C2 68.91(9)
C6 Fe C10 41.49(8)
C7 Fe C10 69.26(8)
C1 Fe C10 160.07(9)
C5 Fe C10 124.23(9)
C2 Fe C10 158.15(9)
C6 Fe C3 160.55(10)
C7 Fe C3 156.93(10)
C1 Fe C3 68.30(9)
C5 Fe C3 68.01(9)
C2 Fe C3 40.37(9)
C10 Fe C3 123.69(9)
C6 Fe C4 124.44(9)
C7 Fe C4 160.46(10)
C1 Fe C4 68.71(9)
C5 Fe C4 40.54(9)
C2 Fe C4 68.39(10)
C10 Fe C4 109.08(9)
C3 Fe C4 40.27(10)
C6 Fe C8 68.91(8)
C7 Fe C8 40.61(8)
C1 Fe C8 121.24(9)
C5 Fe C8 158.70(9)
C2 Fe C8 105.55(9)
C10 Fe C8 68.38(9)
C3 Fe C8 121.87(9)
C4 Fe C8 158.33(9)
C6 Fe C9 68.89(8)
C7 Fe C9 68.43(8)
C1 Fe C9 157.36(9)
C5 Fe C9 160.03(9)
C2 Fe C9 121.52(9)
C10 Fe C9 40.48(8)
C3 Fe C9 107.89(9)
C4 Fe C9 123.76(9)
C8 Fe C9 40.34(9)
C26 S C25 100.44(14)
O1P P C6 114.52(9)
O1P P C12 112.55(9)
C6 P C12 105.71(10)
O1P P C18 112.46(10)
C6 P C18 104.76(10)
C12 P C18 106.11(10)
C11 N C24 122.44(18)
C11 N H1N 116.3
C24 N H1N 120.0
C2 C1 C5 107.59(19)
C2 C1 C11 125.5(2)
C5 C1 C11 126.87(19)
C2 C1 Fe 69.84(12)
C5 C1 Fe 69.69(12)
C11 C1 Fe 128.22(15)
C3 C2 C1 107.5(2)
C3 C2 Fe 70.11(13)
C1 C2 Fe 69.09(12)
C3 C2 H2 126.2
C1 C2 H2 126.2
Fe C2 H2 126.1
C2 C3 C4 109.2(2)
C2 C3 Fe 69.52(12)
C4 C3 Fe 70.08(13)
C2 C3 H3 125.4
C4 C3 H3 125.4
Fe C3 H3 126.6
C3 C4 C5 107.7(2)
C3 C4 Fe 69.65(13)
C5 C4 Fe 69.14(12)
C3 C4 H4 126.1
C5 C4 H4 126.1
Fe C4 H4 126.6
C4 C5 C1 108.0(2)
C4 C5 Fe 70.32(13)
C1 C5 Fe 69.10(12)
C4 C5 H5 126.0
C1 C5 H5 126.0
Fe C5 H5 126.1
C7 C6 C10 107.46(18)
C7 C6 P 125.11(16)
C10 C6 P 127.38(16)
C7 C6 Fe 69.67(12)
C10 C6 Fe 70.08(11)
P C6 Fe 123.58(11)
C8 C7 C6 108.08(19)
C8 C7 Fe 70.68(12)
C6 C7 Fe 68.95(12)
C8 C7 H7 126.0
C6 C7 H7 126.0
Fe C7 H7 126.0
C9 C8 C7 108.24(19)
C9 C8 Fe 69.86(12)
C7 C8 Fe 68.70(12)
C9 C8 H8 125.9
C7 C8 H8 125.9
Fe C8 H8 127.1
C8 C9 C10 108.60(18)
C8 C9 Fe 69.81(12)
C10 C9 Fe 69.22(11)
C8 C9 H9 125.7
C10 C9 H9 125.7
Fe C9 H9 126.9
C9 C10 C6 107.62(18)
C9 C10 Fe 70.30(11)
C6 C10 Fe 68.43(11)
C9 C10 H10 126.2
C6 C10 H10 126.2
Fe C10 H10 126.6
O C11 N 123.8(2)
O C11 C1 120.6(2)
N C11 C1 115.48(18)
C13 C12 C17 119.4(2)
C13 C12 P 121.96(16)
C17 C12 P 118.61(17)
C12 C13 C14 120.2(2)
C12 C13 H13 119.9
C14 C13 H13 119.9
C15 C14 C13 120.0(2)
C15 C14 H14 120.0
C13 C14 H14 120.0
C14 C15 C16 120.1(2)
C14 C15 H15 119.9
C16 C15 H15 119.9
C15 C16 C17 120.6(2)
C15 C16 H16 119.7
C17 C16 H16 119.7
C16 C17 C12 119.7(2)
C16 C17 H17 120.2
C12 C17 H17 120.2
C19 C18 C23 118.8(2)
C19 C18 P 119.11(16)
C23 C18 P 122.02(17)
C20 C19 C18 120.6(2)
C20 C19 H19 119.7
C18 C19 H19 119.7
C19 C20 C21 119.9(2)
C19 C20 H20 120.1
C21 C20 H20 120.1
C22 C21 C20 120.0(2)
C22 C21 H21 120.0
C20 C21 H21 120.0
C23 C22 C21 119.9(2)
C23 C22 H22 120.1
C21 C22 H22 120.1
C22 C23 C18 120.7(2)
C22 C23 H23 119.6
C18 C23 H23 119.6
N C24 C25 113.29(18)
N C24 H24A 108.9
C25 C24 H24A 108.9
N C24 H24B 108.9
C25 C24 H24B 108.9
H24A C24 H24B 107.7
C24 C25 S 114.57(17)
C24 C25 H25A 108.6
S C25 H25A 108.6
C24 C25 H25B 108.6
S C25 H25B 108.6
H25A C25 H25B 107.6
S C26 H26A 109.5
S C26 H26B 109.5
H26A C26 H26B 109.5
S C26 H26C 109.5
H26A C26 H26C 109.5
H26B C26 H26C 109.5

loop_
_geom_bond_atom_site_label_1
_geom_bond_atom_site_label_2
_geom_bond_distance
Fe C6 2.025(2)
Fe C7 2.034(2)
Fe C1 2.035(2)
Fe C5 2.043(2)
Fe C2 2.045(2)
Fe C10 2.047(2)
Fe C3 2.053(2)
Fe C4 2.058(2)
Fe C8 2.061(2)
Fe C9 2.061(2)
S C26 1.798(3)
S C25 1.802(3)
P O1P 1.4964(15)
P C6 1.786(2)
P C12 1.803(2)
P C18 1.809(2)
O C11 1.233(3)
N C11 1.348(3)
N C24 1.449(3)
N H1N 0.8726
C1 C2 1.431(3)
C1 C5 1.435(3)
C1 C11 1.486(3)
C2 C3 1.414(3)
C2 H2 0.9500
C3 C4 1.415(4)
C3 H3 0.9500
C4 C5 1.421(3)
C4 H4 0.9500
C5 H5 0.9500
C6 C7 1.434(3)
C6 C10 1.443(3)
C7 C8 1.421(3)
C7 H7 0.9500
C8 C9 1.421(3)
C8 H8 0.9500
C9 C10 1.421(3)
C9 H9 0.9500
C10 H10 0.9500
C12 C13 1.393(3)
C12 C17 1.399(3)
C13 C14 1.396(3)
C13 H13 0.9500
C14 C15 1.378(4)
C14 H14 0.9500
C15 C16 1.385(4)
C15 H15 0.9500
C16 C17 1.389(3)
C16 H16 0.9500
C17 H17 0.9500
C18 C19 1.394(3)
C18 C23 1.399(3)
C19 C20 1.383(3)
C19 H19 0.9500
C20 C21 1.397(4)
C20 H20 0.9500
C21 C22 1.387(4)
C21 H21 0.9500
C22 C23 1.384(3)
C22 H22 0.9500
C23 H23 0.9500
C24 C25 1.517(3)
C24 H24A 0.9900
C24 H24B 0.9900
C25 H25A 0.9900
C25 H25B 0.9900
C26 H26A 0.9800
C26 H26B 0.9800
C26 H26C 0.9800
